data_1562758
loop_
_publ_author_name
'Yao, Hua-Gang'
'Ji, Min'
'Ji, Shou-Hua'
'An, Yong-Lin'

_publ_section_title
;
 Synthesis, structure and characterization of two new
 copper(&#x0406;)-thioarsenates (&#x0406;&#x0406;&#x0406;) constructed by
 the [AsS3]3&#x2212; and CuSx units
;
_journal_name_full 'Journal of Solid State Chemistry'
_journal_page_first 289
_journal_page_last 294
_journal_paper_doi 10.1016/j.jssc.2012.08.039
_journal_volume 198
_journal_year 2013
_chemical_formula_sum 'As Cu4 K S4'
_chemical_formula_weight 496.42
_space_group_IT_number 4
_space_group_name_Hall 'P 2yb'
_space_group_name_H-M_alt 'P 1 21 1'
_symmetry_cell_setting monoclinic
_symmetry_space_group_name_H-M 'P 1 21 1'
_atom_sites_solution_primary direct
_atom_sites_solution_secondary difmap
_audit_creation_method SHELXL-97
_cell_angle_alpha 90.00
_cell_angle_beta 103.379(4)
_cell_angle_gamma 90.00
_cell_formula_units_Z 2
_cell_length_a 6.6162(4)
_cell_length_b 6.3870(4)
_cell_length_c 9.5572(5)
_cell_measurement_temperature 293(2)
_cell_volume 392.90(4)
_computing_structure_refinement 'SHELXL-97 (Sheldrick, 1997)'
_computing_structure_solution 'SHELXS-97 (Sheldrick, 1990)'
_diffrn_ambient_temperature 293(2)
_diffrn_measured_fraction_theta_full 0.986
_diffrn_measured_fraction_theta_max 0.986
_diffrn_radiation_monochromator graphite
_diffrn_radiation_source 'fine-focus sealed tube'
_diffrn_radiation_type MoK\a
_diffrn_radiation_wavelength 0.71073
_diffrn_reflns_av_R_equivalents 0.0214
_diffrn_reflns_av_sigmaI/netI 0.0466
_diffrn_reflns_limit_h_max 8
_diffrn_reflns_limit_h_min -8
_diffrn_reflns_limit_k_max 7
_diffrn_reflns_limit_k_min -8
_diffrn_reflns_limit_l_max 12
_diffrn_reflns_limit_l_min -12
_diffrn_reflns_number 2067
_diffrn_reflns_theta_full 27.52
_diffrn_reflns_theta_max 27.52
_diffrn_reflns_theta_min 2.19
_exptl_absorpt_coefficient_mu 16.349
_exptl_absorpt_correction_T_max 0.194
_exptl_absorpt_correction_T_min 0.069
_exptl_absorpt_correction_type empirical
_exptl_absorpt_process_details 'SADABS (Sheldrick, 2001)'
_exptl_crystal_density_diffrn 4.196
_exptl_crystal_density_method 'not measured'
_exptl_crystal_F_000 464
_exptl_crystal_size_max 0.25
_exptl_crystal_size_mid 0.15
_exptl_crystal_size_min 0.10
_refine_diff_density_max 1.316
_refine_diff_density_min -1.213
_refine_diff_density_rms 0.238
_refine_ls_abs_structure_details 'Flack H D (1983), Acta Cryst. A39, 876-881'
_refine_ls_abs_structure_Flack 0.84(3)
_refine_ls_extinction_coef 0.052(3)
_refine_ls_extinction_expression Fc^*^=kFc[1+0.001xFc^2^\l^3^/sin(2\q)]^-1/4^
_refine_ls_extinction_method SHELXL
_refine_ls_goodness_of_fit_ref 1.054
_refine_ls_matrix_type full
_refine_ls_number_parameters 92
_refine_ls_number_reflns 1429
_refine_ls_number_restraints 1
_refine_ls_restrained_S_all 1.054
_refine_ls_R_factor_all 0.0419
_refine_ls_R_factor_gt 0.0413
_refine_ls_shift/su_max 0.000
_refine_ls_shift/su_mean 0.000
_refine_ls_structure_factor_coef Fsqd
_refine_ls_weighting_details 'calc w=1/[\s^2^(Fo^2^)+(0.0470P)^2^+6.2377P] where P=(Fo^2^+2Fc^2^)/3'
_refine_ls_weighting_scheme calc
_refine_ls_wR_factor_gt 0.1055
_refine_ls_wR_factor_ref 0.1061
_reflns_number_gt 1397
_reflns_number_total 1429
_reflns_threshold_expression >2sigma(I)
_cod_data_source_file JSSC-2913-198-289.cif
_cod_data_source_block 1
_cod_depositor_comments
;
The following automatic conversions were performed:

data item '_symmetry_cell_setting' value 'Monoclinic' was changed to
'monoclinic' in accordance with the built-in table derived from the
CIF Core dictionary named 'cif_core.dic' version 2.4.5 last updated
on 2014-11-21.

Automatic conversion script
Id: cif_fix_values 8369 2020-08-20 11:38:08Z andrius 
;
_cod_original_sg_symbol_H-M P2(1)
_cod_database_code 1562758

loop_
_symmetry_equiv_pos_as_xyz
'x, y, z'
'-x, y+1/2, -z'

loop_
_atom_site_label
_atom_site_type_symbol
_atom_site_fract_x
_atom_site_fract_y
_atom_site_fract_z
_atom_site_U_iso_or_equiv
_atom_site_adp_type
_atom_site_occupancy
_atom_site_symmetry_multiplicity
_atom_site_calc_flag
_atom_site_refinement_flags
_atom_site_disorder_assembly
_atom_site_disorder_group
As1 As 0.20529(15) 0.24257(19) 0.25219(10) 0.0118(3) Uani 1 1 d . . .
Cu2 Cu 0.7065(2) 0.2475(3) 0.56338(16) 0.0221(4) Uani 1 1 d . . .
Cu3 Cu 0.9260(2) 0.2272(3) 0.87551(14) 0.0208(4) Uani 1 1 d . . .
Cu1 Cu 0.3621(2) 0.1026(3) 0.61090(15) 0.0203(4) Uani 1 1 d . . .
Cu4 Cu 0.9773(2) -0.0424(3) 0.51435(19) 0.0269(5) Uani 1 1 d . . .
S1 S 1.0615(4) 0.2252(5) 0.6585(2) 0.0125(5) Uani 1 1 d . . .
S2 S 0.4650(4) 0.0497(4) 0.3966(3) 0.0113(5) Uani 1 1 d . . .
S3 S 0.1659(4) 0.0459(5) 0.0509(3) 0.0155(6) Uani 1 1 d . . .
K1 K 0.6787(4) 0.1061(7) 0.1367(3) 0.0329(8) Uani 1 1 d . . .
S4 S 0.3831(4) 0.5103(4) 0.1931(3) 0.0147(6) Uani 1 1 d . . .

loop_
_atom_site_aniso_label
_atom_site_aniso_U_11
_atom_site_aniso_U_22
_atom_site_aniso_U_33
_atom_site_aniso_U_23
_atom_site_aniso_U_13
_atom_site_aniso_U_12
As1 0.0113(4) 0.0119(5) 0.0111(5) 0.0019(5) 0.0007(3) 0.0009(4)
Cu2 0.0139(6) 0.0169(8) 0.0326(8) -0.0038(7) -0.0006(5) 0.0006(7)
Cu3 0.0286(7) 0.0162(7) 0.0158(6) -0.0004(6) 0.0018(5) 0.0016(7)
Cu1 0.0168(6) 0.0293(9) 0.0145(6) 0.0000(6) 0.0032(5) 0.0027(6)
Cu4 0.0207(7) 0.0292(10) 0.0277(8) -0.0185(7) -0.0007(6) 0.0019(7)
S1 0.0134(10) 0.0135(12) 0.0091(10) 0.0024(11) -0.0003(8) 0.0002(12)
S2 0.0135(11) 0.0110(13) 0.0079(11) 0.0009(9) -0.0009(9) 0.0000(9)
S3 0.0217(12) 0.0106(13) 0.0098(12) 0.0019(10) -0.0051(10) -0.0012(10)
K1 0.0244(13) 0.058(2) 0.0172(12) 0.0046(14) 0.0064(10) 0.0060(15)
S4 0.0167(12) 0.0118(13) 0.0123(12) 0.0039(10) -0.0033(9) -0.0020(10)

loop_
_atom_type_symbol
_atom_type_description
_atom_type_scat_dispersion_real
_atom_type_scat_dispersion_imag
_atom_type_scat_source
S S 0.1246 0.1234 'International Tables Vol C Tables 4.2.6.8 and 6.1.1.4'
K K 0.2009 0.2494 'International Tables Vol C Tables 4.2.6.8 and 6.1.1.4'
Cu Cu 0.3201 1.2651 'International Tables Vol C Tables 4.2.6.8 and 6.1.1.4'
As As 0.0499 2.0058 'International Tables Vol C Tables 4.2.6.8 and 6.1.1.4'

loop_
_geom_angle_atom_site_label_1
_geom_angle_atom_site_label_2
_geom_angle_atom_site_label_3
_geom_angle
_geom_angle_site_symmetry_1
_geom_angle_site_symmetry_3
S4 As1 S3 100.07(11) . .
S4 As1 S2 101.47(10) . .
S3 As1 S2 97.82(11) . .
S4 As1 K1 131.03(10) . 1_455
S3 As1 K1 71.59(9) . 1_455
S2 As1 K1 127.25(10) . 1_455
S4 As1 K1 64.28(10) . .
S3 As1 K1 63.21(9) . .
S2 As1 K1 58.66(8) . .
K1 As1 K1 134.60(10) 1_455 .
S2 Cu2 S1 118.51(12) 2_656 .
S2 Cu2 S2 106.15(7) 2_656 .
S1 Cu2 S2 134.57(12) . .
S2 Cu2 Cu1 77.55(9) 2_656 .
S1 Cu2 Cu1 139.50(10) . .
S2 Cu2 Cu1 55.93(7) . .
S2 Cu2 Cu4 166.79(10) 2_656 .
S1 Cu2 Cu4 51.04(9) . .
S2 Cu2 Cu4 83.54(8) . .
Cu1 Cu2 Cu4 115.61(8) . .
S2 Cu2 Cu4 94.06(9) 2_656 2_756
S1 Cu2 Cu4 50.68(8) . 2_756
S2 Cu2 Cu4 121.60(9) . 2_756
Cu1 Cu2 Cu4 169.23(8) . 2_756
Cu4 Cu2 Cu4 73.01(4) . 2_756
S2 Cu2 Cu1 53.29(8) 2_656 2_656
S1 Cu2 Cu1 107.12(10) . 2_656
S2 Cu2 Cu1 92.35(8) . 2_656
Cu1 Cu2 Cu1 111.49(6) . 2_656
Cu4 Cu2 Cu1 118.58(7) . 2_656
Cu4 Cu2 Cu1 57.75(6) 2_756 2_656
S2 Cu2 Cu3 90.84(8) 2_656 .
S1 Cu2 Cu3 52.75(7) . .
S2 Cu2 Cu3 138.41(10) . .
Cu1 Cu2 Cu3 93.05(6) . .
Cu4 Cu2 Cu3 87.42(6) . .
Cu4 Cu2 Cu3 93.82(6) 2_756 .
Cu1 Cu2 Cu3 127.07(7) 2_656 .
S3 Cu3 S3 114.02(8) 2_656 1_656
S3 Cu3 S4 108.91(11) 2_656 2_646
S3 Cu3 S4 107.52(11) 1_656 2_646
S3 Cu3 S1 116.28(13) 2_656 .
S3 Cu3 S1 106.57(11) 1_656 .
S4 Cu3 S1 102.65(10) 2_646 .
S3 Cu3 Cu2 99.53(9) 2_656 .
S3 Cu3 Cu2 145.86(10) 1_656 .
S4 Cu3 Cu2 64.75(8) 2_646 .
S1 Cu3 Cu2 49.08(6) . .
S3 Cu3 K1 76.55(11) 2_656 1_556
S3 Cu3 K1 73.76(10) 1_656 1_556
S4 Cu3 K1 63.10(9) 2_646 1_556
S1 Cu3 K1 164.27(12) . 1_556
Cu2 Cu3 K1 122.59(7) . 1_556
S3 Cu3 K1 69.90(10) 2_656 2_756
S3 Cu3 K1 88.75(10) 1_656 2_756
S4 Cu3 K1 161.87(10) 2_646 2_756
S1 Cu3 K1 64.02(9) . 2_756
Cu2 Cu3 K1 97.31(7) . 2_756
K1 Cu3 K1 131.37(9) 1_556 2_756
S1 Cu1 S4 115.88(11) 1_455 2_646
S1 Cu1 S2 132.23(10) 1_455 .
S4 Cu1 S2 111.89(11) 2_646 .
S1 Cu1 Cu2 139.01(12) 1_455 .
S4 Cu1 Cu2 74.03(9) 2_646 .
S2 Cu1 Cu2 56.66(8) . .
S1 Cu1 Cu4 51.73(9) 1_455 1_455
S4 Cu1 Cu4 131.10(10) 2_646 1_455
S2 Cu1 Cu4 95.47(9) . 1_455
Cu2 Cu1 Cu4 150.51(8) . 1_455
S1 Cu1 Cu2 111.69(10) 1_455 2_646
S4 Cu1 Cu2 105.46(9) 2_646 2_646
S2 Cu1 Cu2 52.88(8) . 2_646
Cu2 Cu1 Cu2 102.34(6) . 2_646
Cu4 Cu1 Cu2 60.00(6) 1_455 2_646
S1 Cu1 K1 88.18(10) 1_455 2_646
S4 Cu1 K1 56.36(9) 2_646 2_646
S2 Cu1 K1 119.07(10) . 2_646
Cu2 Cu1 K1 124.63(7) . 2_646
Cu4 Cu1 K1 75.10(7) 1_455 2_646
Cu2 Cu1 K1 72.13(6) 2_646 2_646
S1 Cu4 S1 166.80(12) . 2_746
S1 Cu4 Cu1 54.99(8) . 1_655
S1 Cu4 Cu1 115.62(9) 2_746 1_655
S1 Cu4 Cu2 55.61(8) . .
S1 Cu4 Cu2 129.08(10) 2_746 .
Cu1 Cu4 Cu2 108.77(8) 1_655 .
S1 Cu4 Cu2 117.18(9) . 2_746
S1 Cu4 Cu2 54.91(8) 2_746 2_746
Cu1 Cu4 Cu2 62.24(6) 1_655 2_746
Cu2 Cu4 Cu2 165.62(10) . 2_746
S1 Cu4 K1 113.78(11) . .
S1 Cu4 K1 60.67(10) 2_746 .
Cu1 Cu4 K1 119.07(8) 1_655 .
Cu2 Cu4 K1 76.92(7) . .
Cu2 Cu4 K1 97.28(7) 2_746 .
Cu4 S1 Cu4 94.94(9) . 2_756
Cu4 S1 Cu1 73.28(11) . 1_655
Cu4 S1 Cu1 92.15(11) 2_756 1_655
Cu4 S1 Cu2 73.35(10) . .
Cu4 S1 Cu2 74.41(9) 2_756 .
Cu1 S1 Cu2 142.61(13) 1_655 .
Cu4 S1 Cu3 116.73(14) . .
Cu4 S1 Cu3 129.37(15) 2_756 .
Cu1 S1 Cu3 132.86(12) 1_655 .
Cu2 S1 Cu3 78.18(9) . .
Cu4 S1 K1 163.96(12) . 2_756
Cu4 S1 K1 84.42(12) 2_756 2_756
Cu1 S1 K1 90.71(10) 1_655 2_756
Cu2 S1 K1 121.51(13) . 2_756
Cu3 S1 K1 74.86(9) . 2_756
As1 S2 Cu2 102.66(10) . 2_646
As1 S2 Cu1 96.90(11) . .
Cu2 S2 Cu1 73.83(10) 2_646 .
As1 S2 Cu2 114.59(13) . .
Cu2 S2 Cu2 128.25(11) 2_646 .
Cu1 S2 Cu2 67.42(8) . .
As1 S2 K1 82.80(9) . .
Cu2 S2 K1 123.51(13) 2_646 .
Cu1 S2 K1 162.40(15) . .
Cu2 S2 K1 96.59(11) . .
As1 S3 Cu3 102.70(12) . 2_646
As1 S3 Cu3 105.13(12) . 1_454
Cu3 S3 Cu3 118.61(12) 2_646 1_454
As1 S3 K1 79.38(9) . .
Cu3 S3 K1 110.90(12) 2_646 .
Cu3 S3 K1 127.31(12) 1_454 .
As1 S3 K1 70.93(10) . 1_455
Cu3 S3 K1 72.69(11) 2_646 1_455
Cu3 S3 K1 66.82(9) 1_454 1_455
K1 S3 K1 150.00(13) . 1_455
As1 S3 K1 149.91(12) . 2_645
Cu3 S3 K1 65.51(9) 2_646 2_645
Cu3 S3 K1 104.72(10) 1_454 2_645
K1 S3 K1 79.66(9) . 2_645
K1 S3 K1 125.55(12) 1_455 2_645
S4 K1 S2 142.23(13) 2_645 .
S4 K1 S3 80.88(9) 2_645 .
S2 K1 S3 64.06(8) . .
S4 K1 S1 112.07(13) 2_645 2_746
S2 K1 S1 73.66(9) . 2_746
S3 K1 S1 114.73(12) . 2_746
S4 K1 S4 111.43(11) 2_645 .
S2 K1 S4 64.97(9) . .
S3 K1 S4 61.91(8) . .
S1 K1 S4 134.95(10) 2_746 .
S4 K1 Cu3 43.61(7) 2_645 1_554
S2 K1 Cu3 172.73(16) . 1_554
S3 K1 Cu3 119.07(9) . 1_554
S1 K1 Cu3 109.17(10) 2_746 1_554
S4 K1 Cu3 110.03(12) . 1_554
S4 K1 As1 104.64(9) 2_645 1_655
S2 K1 As1 111.97(9) . 1_655
S3 K1 As1 171.14(14) . 1_655
S1 K1 As1 70.00(7) 2_746 1_655
S4 K1 As1 109.33(12) . 1_655
Cu3 K1 As1 63.91(6) 1_554 1_655
S4 K1 S3 70.09(8) 2_645 1_655
S2 K1 S3 140.54(11) . 1_655
S3 K1 S3 150.00(13) . 1_655
S1 K1 S3 71.49(8) 2_746 1_655
S4 K1 S3 135.97(14) . 1_655
Cu3 K1 S3 39.42(6) 1_554 1_655
As1 K1 S3 37.48(6) 1_655 1_655
S4 K1 Cu3 76.26(9) 2_645 2_746
S2 K1 Cu3 114.36(11) . 2_746
S3 K1 Cu3 128.68(13) . 2_746
S1 K1 Cu3 41.12(6) 2_746 2_746
S4 K1 Cu3 168.79(12) . 2_746
Cu3 K1 Cu3 69.42(6) 1_554 2_746
As1 K1 Cu3 59.97(6) 1_655 2_746
S3 K1 Cu3 37.42(6) 1_655 2_746
S4 K1 S3 68.84(9) 2_645 2_655
S2 K1 S3 135.44(14) . 2_655
S3 K1 S3 111.07(11) . 2_655
S1 K1 S3 133.73(10) 2_746 2_655
S4 K1 S3 74.01(10) . 2_655
Cu3 K1 S3 37.95(6) 1_554 2_655
As1 K1 S3 65.60(8) 1_655 2_655
S3 K1 S3 65.68(7) 1_655 2_655
Cu3 K1 S3 102.43(8) 2_746 2_655
S4 K1 As1 115.28(9) 2_645 .
S2 K1 As1 38.54(6) . .
S3 K1 As1 37.41(6) . .
S1 K1 As1 110.95(9) 2_746 .
S4 K1 As1 36.60(6) . .
Cu3 K1 As1 139.78(11) 1_554 .
As1 K1 As1 134.60(10) 1_655 .
S3 K1 As1 171.30(13) 1_655 .
Cu3 K1 As1 148.50(12) 2_746 .
S3 K1 As1 109.07(11) 2_655 .
S4 K1 Cu4 145.05(12) 2_645 .
S2 K1 Cu4 56.90(6) . .
S3 K1 Cu4 118.75(9) . .
S1 K1 Cu4 34.91(6) 2_746 .
S4 K1 Cu4 103.47(9) . .
Cu3 K1 Cu4 121.55(8) 1_554 .
As1 K1 Cu4 60.33(5) 1_655 .
S3 K1 Cu4 83.77(7) 1_655 .
Cu3 K1 Cu4 68.94(6) 2_746 .
S3 K1 Cu4 121.28(10) 2_655 .
As1 K1 Cu4 93.79(6) . .
As1 S4 Cu1 108.88(12) . 2_656
As1 S4 Cu3 92.59(11) . 2_656
Cu1 S4 Cu3 119.22(13) 2_656 2_656
As1 S4 K1 116.81(12) . 2_655
Cu1 S4 K1 132.14(13) 2_656 2_655
Cu3 S4 K1 73.29(10) 2_656 2_655
As1 S4 K1 79.12(10) . .
Cu1 S4 K1 89.06(10) 2_656 .
Cu3 S4 K1 151.63(12) 2_656 .
K1 S4 K1 86.22(10) 2_655 .

loop_
_geom_bond_atom_site_label_1
_geom_bond_atom_site_label_2
_geom_bond_distance
_geom_bond_site_symmetry_2
As1 S4 2.221(3) .
As1 S3 2.261(3) .
As1 S2 2.297(3) .
Cu2 S2 2.315(3) 2_656
Cu2 S1 2.318(3) .
Cu2 S2 2.348(3) .
Cu2 Cu1 2.595(2) .
Cu2 Cu4 2.692(2) .
Cu2 Cu4 2.729(2) 2_756
Cu2 Cu1 2.789(2) 2_656
Cu2 Cu3 3.003(2) .
Cu3 S3 2.282(3) 2_656
Cu3 S3 2.332(3) 1_656
Cu3 S4 2.432(3) 2_646
Cu3 S1 2.442(3) .
Cu1 S1 2.279(3) 1_455
Cu1 S4 2.288(3) 2_646
Cu1 S2 2.328(3) .
Cu1 Cu4 2.665(2) 1_455
Cu1 Cu2 2.789(2) 2_646
Cu4 S1 2.185(3) .
Cu4 S1 2.192(3) 2_746
Cu4 Cu1 2.665(2) 1_655
Cu4 Cu2 2.729(2) 2_746
S1 Cu4 2.192(3) 2_756
S1 Cu1 2.279(3) 1_655
S1 K1 3.339(5) 2_756
S2 Cu2 2.315(3) 2_646
S2 K1 3.150(4) .
S3 Cu3 2.282(3) 2_646
S3 Cu3 2.332(3) 1_454
S3 K1 3.323(4) .
S3 K1 3.526(4) 1_455
S3 K1 3.608(5) 2_645
K1 S4 3.144(4) 2_645
K1 S1 3.339(4) 2_746
K1 S4 3.356(5) .
K1 S3 3.526(4) 1_655
K1 S3 3.608(5) 2_655
S4 Cu1 2.288(3) 2_656
S4 Cu3 2.432(3) 2_656
S4 K1 3.144(4) 2_655
